data_2207500
loop_
_publ_author_name
'M. Iqbal Choudhary'
'Rasheeda Swaleh'
'Shazia Anjum'
'Alain Meli Lannang'
'Shamsher Ali'
'Hoong-Kun Fun'

_publ_section_title
;
 2-(3,7-Dimethylocta-2,6-dienyl)-1,3,5,8-tetrahydroxyxanthone
;
_journal_coeditor_code CI6698
_journal_issue 12
_journal_name_full 'Acta Crystallographica Section E'
_journal_page_first o4313
_journal_page_last o4315
_journal_paper_doi 10.1107/S1600536805038213
_journal_volume 61
_journal_year 2005
_chemical_formula_iupac 'C23 H24 O6'
_chemical_formula_moiety 'C23 H24 O6'
_chemical_formula_sum 'C23 H24 O6'
_chemical_formula_weight 396.42
_chemical_melting_point 490.0(10)
_chemical_name_common 'Smeathxanthone A'
_chemical_name_systematic
;
2-(3,7-Dimethylocta-2,6-dienyl)-1,3,5,8-tetrahydroxyxanthone
;
_space_group_IT_number 2
_symmetry_cell_setting triclinic
_symmetry_space_group_name_Hall '-P 1'
_symmetry_space_group_name_H-M 'P -1'
_atom_sites_solution_hydrogens geom
_atom_sites_solution_primary direct
_atom_sites_solution_secondary difmap
_audit_creation_method SHELXL97
_cell_angle_alpha 98.319(3)
_cell_angle_beta 92.196(3)
_cell_angle_gamma 100.566(3)
_cell_formula_units_Z 2
_cell_length_a 7.1217(13)
_cell_length_b 7.3672(14)
_cell_length_c 18.959(3)
_cell_measurement_reflns_used 6315
_cell_measurement_temperature 293(2)
_cell_measurement_theta_max 25.0
_cell_measurement_theta_min 1.09
_cell_volume 965.4(3)
_computing_cell_refinement 'SAINT (Siemens, 1996)'
_computing_data_collection 'SMART (Siemens, 1996)'
_computing_data_reduction SAINT
_computing_molecular_graphics SHELXTL
_computing_publication_material 'SHELXTL and  PLATON (Spek, 2003)'
_computing_structure_refinement SHELXTL
_computing_structure_solution 'SHELXTL (Sheldrick, 1997)'
_diffrn_ambient_temperature 293(2)
_diffrn_detector_area_resol_mean 8.33
_diffrn_measured_fraction_theta_full 0.996
_diffrn_measured_fraction_theta_max 0.996
_diffrn_measurement_device_type 'Siemens SMART CCD area-detector'
_diffrn_measurement_method \w
_diffrn_radiation_monochromator graphite
_diffrn_radiation_source 'fine-focus sealed tube'
_diffrn_radiation_type MoK\a
_diffrn_radiation_wavelength 0.71073
_diffrn_reflns_av_R_equivalents 0.0186
_diffrn_reflns_av_sigmaI/netI 0.0201
_diffrn_reflns_limit_h_max 8
_diffrn_reflns_limit_h_min -8
_diffrn_reflns_limit_k_max 8
_diffrn_reflns_limit_k_min -8
_diffrn_reflns_limit_l_max 22
_diffrn_reflns_limit_l_min -22
_diffrn_reflns_number 9351
_diffrn_reflns_theta_full 25.00
_diffrn_reflns_theta_max 25.00
_diffrn_reflns_theta_min 1.09
_diffrn_standards_number 0
_exptl_absorpt_coefficient_mu 0.098
_exptl_absorpt_correction_T_max 0.9932
_exptl_absorpt_correction_T_min 0.9636
_exptl_absorpt_correction_type multi-scan
_exptl_absorpt_process_details '(SADABS; Sheldrick, 1996)'
_exptl_crystal_colour yellow
_exptl_crystal_density_diffrn 1.364
_exptl_crystal_density_method 'not measured'
_exptl_crystal_description Plate
_exptl_crystal_F_000 420
_exptl_crystal_size_max 0.38
_exptl_crystal_size_mid 0.18
_exptl_crystal_size_min 0.07
_refine_diff_density_max 0.583
_refine_diff_density_min -0.411
_refine_ls_extinction_coef 0.043(5)
_refine_ls_extinction_expression Fc^*^=kFc[1+0.001xFc^2^\l^3^/sin(2\q)]^-1/4^
_refine_ls_extinction_method 'SHELXTL (Sheldrick, 1997)'
_refine_ls_goodness_of_fit_ref 1.073
_refine_ls_hydrogen_treatment mixed
_refine_ls_matrix_type full
_refine_ls_number_parameters 282
_refine_ls_number_reflns 3387
_refine_ls_number_restraints 0
_refine_ls_restrained_S_all 1.073
_refine_ls_R_factor_all 0.0687
_refine_ls_R_factor_gt 0.0564
_refine_ls_shift/su_max 0.006
_refine_ls_shift/su_mean 0.000
_refine_ls_structure_factor_coef Fsqd
_refine_ls_weighting_details 'calc w = 1/[\s^2^(Fo^2^)+(0.0942P)^2^+0.2431P] where P=(Fo^2^+2Fc^2^)/3'
_refine_ls_weighting_scheme calc
_refine_ls_wR_factor_gt 0.1482
_refine_ls_wR_factor_ref 0.1650
_reflns_number_gt 2794
_reflns_number_total 3387
_reflns_threshold_expression I>2\s(I)
_cod_data_source_file ci6698.cif
_cod_data_source_block I
_cod_depositor_comments
;
The following automatic conversions were performed:
'_symmetry_cell_setting' value 'Triclinic' changed to 'triclinic'
according to '/home/saulius/struct/CIF-dictionaries/cif_core.dic'
dictionary named 'cif_core.dic' version 2.4.1 from
2010-06-29.

'_geom_hbond_publ_flag' value 'YES' changed to 'yes'
according to '/home/saulius/struct/CIF-dictionaries/cif_core.dic'
dictionary named 'cif_core.dic' version 2.4.1 from 2010-06-29 (7 times).

Automatic conversion script
Id: cif_fix_enum 1527 2010-12-29 10:47:43Z saulius 

The following automatic conversions were performed:

'_chemical_melting_point' value '489--491' was changed to '490.0(10)'
- the average value was taken and precision was estimated.

Automatic conversion script
Id: cif_fix_values 1646 2011-03-28 12:23:43Z adriana 

The following automatic conversions were performed:

'_chemical_melting_point' value '489--491' was changed to '490.0(10)'
- the average value was taken and precision was
estimated.

'_symmetry_cell_setting' value 'Triclinic' changed to
'triclinic' according to
/home/saulius/struct/CIF-dictionaries/cif_core.dic dictionary named
'cif_core.dic' version 2.4.1 from
2010-06-29.

'_geom_hbond_publ_flag' value 'YES' changed to 'yes'
according to /home/saulius/struct/CIF-dictionaries/cif_core.dic
dictionary named 'cif_core.dic' version 2.4.1 from 2010-06-29 (7
times).

Automatic conversion script
Id: cif_fix_values 1715 2011-07-08 13:25:40Z adriana 
;
_cod_database_code 2207500
_cod_database_fobs_code 2207500

loop_
_symmetry_equiv_pos_as_xyz
'x, y, z'
'-x, -y, -z'

loop_
_atom_site_label
_atom_site_fract_x
_atom_site_fract_y
_atom_site_fract_z
_atom_site_U_iso_or_equiv
_atom_site_adp_type
_atom_site_calc_flag
_atom_site_refinement_flags
_atom_site_occupancy
_atom_site_type_symbol
O1 0.0912(2) 0.3399(2) 0.16537(8) 0.0449(4) Uani d . 1 O
O2 0.2563(3) 0.9937(2) 0.21850(9) 0.0632(5) Uani d . 1 O
O3 0.4152(2) 0.76206(19) -0.15007(8) 0.0461(4) Uani d . 1 O
O4 0.2087(2) 0.03975(18) -0.09153(9) 0.0495(4) Uani d . 1 O
O5 0.1337(2) 0.18498(17) 0.03554(7) 0.0450(4) Uani d . 1 O
O6 0.30560(18) 0.70809(16) -0.01711(7) 0.0362(4) Uani d . 1 O
C1 0.1511(2) 0.5063(3) 0.14320(10) 0.0349(4) Uani d . 1 C
C2 0.1673(3) 0.6663(3) 0.19294(10) 0.0372(5) Uani d . 1 C
C3 0.2332(3) 0.8372(3) 0.16903(10) 0.0404(5) Uani d . 1 C
C4 0.2751(3) 0.8497(3) 0.09894(10) 0.0387(5) Uani d . 1 C
H4A 0.3133 0.9655 0.0845 0.046 Uiso calc R 1 H
C4A 0.2592(2) 0.6885(2) 0.05136(10) 0.0326(4) Uani d . 1 C
C5 0.3591(3) 0.5848(3) -0.13391(10) 0.0354(4) Uani d . 1 C
C6 0.3639(3) 0.4325(3) -0.18479(11) 0.0404(5) Uani d . 1 C
H6A 0.4020 0.4517 -0.2299 0.049 Uiso calc R 1 H
C7 0.3136(3) 0.2515(3) -0.17059(11) 0.0424(5) Uani d . 1 C
H7A 0.3184 0.1512 -0.2060 0.051 Uiso calc R 1 H
C8 0.2565(3) 0.2194(3) -0.10433(10) 0.0368(5) Uani d . 1 C
C8A 0.2505(2) 0.3710(2) -0.05046(10) 0.0336(4) Uani d . 1 C
C9 0.1906(2) 0.3461(2) 0.02009(10) 0.0334(4) Uani d . 1 C
C9A 0.1981(2) 0.5116(2) 0.07129(10) 0.0326(4) Uani d . 1 C
C10A 0.3039(2) 0.5531(2) -0.06649(10) 0.0320(4) Uani d . 1 C
C1' 0.1221(3) 0.6548(3) 0.26971(11) 0.0444(5) Uani d . 1 C
H1'A 0.1056 0.7766 0.2929 0.053 Uiso calc R 1 H
H1'B 0.0024 0.5678 0.2705 0.053 Uiso calc R 1 H
C2' 0.2767(3) 0.5924(3) 0.31081(10) 0.0440(5) Uani d . 1 C
H2'A 0.2901 0.4690 0.2979 0.053 Uiso calc R 1 H
C3' 0.3965(3) 0.6933(3) 0.36348(11) 0.0497(6) Uani d . 1 C
C4' 0.5571(4) 0.6220(4) 0.39791(13) 0.0637(7) Uani d . 1 C
H4'A 0.6770 0.6902 0.3845 0.076 Uiso calc R 1 H
H4'B 0.5541 0.6537 0.4493 0.076 Uiso calc R 1 H
C5' 0.5606(4) 0.4193(4) 0.38147(14) 0.0654(7) Uani d . 1 C
H5'A 0.5712 0.3862 0.3306 0.078 Uiso calc R 1 H
H5'B 0.4408 0.3484 0.3937 0.078 Uiso calc R 1 H
C6' 0.7249(4) 0.3653(4) 0.42161(14) 0.0652(7) Uani d . 1 C
H6'A 0.7436 0.4144 0.4699 0.078 Uiso calc R 1 H
C7' 0.8453(4) 0.2579(3) 0.39731(14) 0.0606(6) Uani d . 1 C
C8' 0.8444(5) 0.1701(5) 0.32151(17) 0.0929(10) Uani d . 1 C
H8'A 0.7418 0.2010 0.2941 0.139 Uiso calc R 1 H
H8'B 0.8266 0.0369 0.3189 0.139 Uiso calc R 1 H
H8'C 0.9641 0.2158 0.3026 0.139 Uiso calc R 1 H
C9' 0.9895(5) 0.2072(5) 0.4465(2) 0.0982(11) Uani d . 1 C
H9'A 0.9841 0.2720 0.4939 0.147 Uiso calc R 1 H
H9'B 1.1152 0.2422 0.4303 0.147 Uiso calc R 1 H
H9'C 0.9618 0.0749 0.4469 0.147 Uiso calc R 1 H
C10' 0.3898(5) 0.8926(4) 0.39310(16) 0.0819(9) Uani d . 1 C
H10A 0.3104 0.9413 0.3614 0.123 Uiso calc R 1 H
H10B 0.5169 0.9662 0.3977 0.123 Uiso calc R 1 H
H10C 0.3378 0.8974 0.4392 0.123 Uiso calc R 1 H
H1O1 0.089(4) 0.257(4) 0.1273(15) 0.071(8) Uiso d . 1 H
H1O3 0.353(4) 0.833(4) -0.1256(15) 0.070(8) Uiso d . 1 H
H1O2 0.297(5) 1.078(5) 0.2021(18) 0.094(12) Uiso d . 1 H
H1O4 0.182(5) 0.053(4) -0.0459(17) 0.093(10) Uiso d . 1 H

loop_
_atom_site_aniso_label
_atom_site_aniso_U_11
_atom_site_aniso_U_22
_atom_site_aniso_U_33
_atom_site_aniso_U_12
_atom_site_aniso_U_13
_atom_site_aniso_U_23
O1 0.0562(9) 0.0354(8) 0.0446(8) 0.0050(6) 0.0075(7) 0.0152(7)
O2 0.1052(15) 0.0363(9) 0.0461(9) 0.0131(9) 0.0021(9) 0.0015(7)
O3 0.0572(9) 0.0346(8) 0.0494(9) 0.0077(7) 0.0141(7) 0.0147(6)
O4 0.0681(10) 0.0264(7) 0.0550(10) 0.0096(6) 0.0131(8) 0.0062(6)
O5 0.0587(9) 0.0274(7) 0.0497(8) 0.0049(6) 0.0058(7) 0.0123(6)
O6 0.0450(8) 0.0263(7) 0.0381(7) 0.0055(5) 0.0034(6) 0.0089(5)
C1 0.0296(9) 0.0352(10) 0.0428(11) 0.0082(8) 0.0005(8) 0.0140(8)
C2 0.0332(10) 0.0405(11) 0.0403(11) 0.0120(8) -0.0009(8) 0.0092(8)
C3 0.0469(11) 0.0327(10) 0.0420(11) 0.0121(8) -0.0043(9) 0.0029(8)
C4 0.0448(11) 0.0281(10) 0.0437(11) 0.0064(8) -0.0037(9) 0.0091(8)
C4A 0.0295(9) 0.0315(10) 0.0387(10) 0.0073(7) -0.0018(7) 0.0110(8)
C5 0.0299(9) 0.0344(10) 0.0438(11) 0.0061(7) 0.0012(8) 0.0125(8)
C6 0.0397(10) 0.0432(11) 0.0407(11) 0.0109(8) 0.0063(8) 0.0091(9)
C7 0.0458(11) 0.0367(11) 0.0446(11) 0.0120(9) 0.0030(9) 0.0010(9)
C8 0.0354(10) 0.0288(9) 0.0468(11) 0.0082(7) 0.0007(8) 0.0058(8)
C8A 0.0285(9) 0.0308(10) 0.0434(11) 0.0084(7) 0.0001(8) 0.0093(8)
C9 0.0303(9) 0.0278(9) 0.0438(10) 0.0067(7) -0.0016(8) 0.0104(8)
C9A 0.0283(9) 0.0309(10) 0.0399(10) 0.0066(7) -0.0022(7) 0.0096(8)
C10A 0.0287(9) 0.0280(9) 0.0400(10) 0.0074(7) -0.0008(8) 0.0060(8)
C1' 0.0453(11) 0.0473(12) 0.0434(11) 0.0141(9) 0.0050(9) 0.0089(9)
C2' 0.0520(12) 0.0460(11) 0.0388(10) 0.0174(9) 0.0070(9) 0.0110(9)
C3' 0.0521(13) 0.0599(14) 0.0396(11) 0.0147(10) 0.0048(10) 0.0101(10)
C4' 0.0672(16) 0.0718(17) 0.0532(14) 0.0202(13) -0.0058(12) 0.0073(12)
C5' 0.0698(16) 0.0673(16) 0.0603(15) 0.0144(13) -0.0092(12) 0.0156(12)
C6' 0.0756(17) 0.0693(16) 0.0543(14) 0.0222(14) -0.0068(12) 0.0134(12)
C7' 0.0600(14) 0.0536(14) 0.0711(16) 0.0135(11) 0.0009(12) 0.0167(12)
C8' 0.114(3) 0.093(2) 0.081(2) 0.040(2) 0.0210(19) 0.0140(18)
C9' 0.077(2) 0.102(2) 0.123(3) 0.0361(18) -0.020(2) 0.024(2)
C10' 0.092(2) 0.0667(18) 0.0808(19) 0.0190(15) -0.0177(16) -0.0083(15)

loop_
_atom_type_symbol
_atom_type_description
_atom_type_scat_dispersion_real
_atom_type_scat_dispersion_imag
_atom_type_scat_source
C C 0.0033 0.0016 'International Tables Vol C Tables 4.2.6.8 and 6.1.1.4'
H H 0.0000 0.0000 'International Tables Vol C Tables 4.2.6.8 and 6.1.1.4'
O O 0.0106 0.0060 'International Tables Vol C Tables 4.2.6.8 and 6.1.1.4'

loop_
_geom_angle_atom_site_label_1
_geom_angle_atom_site_label_2
_geom_angle_atom_site_label_3
_geom_angle
C1 O1 H1O1 104.5(18)
C3 O2 H1O2 110(3)
C5 O3 H1O3 107.9(18)
C8 O4 H1O4 103(2)
C10A O6 C4A 119.81(14)
O1 C1 C2 117.72(17)
O1 C1 C9A 119.85(17)
C2 C1 C9A 122.43(17)
C1 C2 C3 116.69(17)
C1 C2 C1' 120.91(18)
C3 C2 C1' 122.36(18)
O2 C3 C4 120.34(18)
O2 C3 C2 116.70(18)
C4 C3 C2 122.96(18)
C4A C4 C3 118.71(17)
C4A C4 H4A 120.6
C3 C4 H4A 120.6
C4 C4A O6 116.52(16)
C4 C4A C9A 121.90(17)
O6 C4A C9A 121.58(16)
O3 C5 C6 119.58(17)
O3 C5 C10A 122.19(17)
C6 C5 C10A 118.19(17)
C5 C6 C7 121.78(18)
C5 C6 H6A 119.1
C7 C6 H6A 119.1
C8 C7 C6 120.21(18)
C8 C7 H7A 119.9
C6 C7 H7A 119.9
O4 C8 C7 119.10(17)
O4 C8 C8A 120.90(17)
C7 C8 C8A 120.00(17)
C10A C8A C8 118.34(17)
C10A C8A C9 119.11(17)
C8 C8A C9 122.55(16)
O5 C9 C9A 121.73(17)
O5 C9 C8A 120.95(17)
C9A C9 C8A 117.31(16)
C4A C9A C1 117.26(17)
C4A C9A C9 119.80(17)
C1 C9A C9 122.91(16)
O6 C10A C5 116.28(15)
O6 C10A C8A 122.25(17)
C5 C10A C8A 121.47(17)
C2' C1' C2 112.35(16)
C2' C1' H1'A 109.1
C2 C1' H1'A 109.1
C2' C1' H1'B 109.1
C2 C1' H1'B 109.1
H1'A C1' H1'B 107.9
C3' C2' C1' 127.4(2)
C3' C2' H2'A 116.3
C1' C2' H2'A 116.3
C2' C3' C10' 123.4(2)
C2' C3' C4' 123.5(2)
C10' C3' C4' 113.1(2)
C5' C4' C3' 118.1(2)
C5' C4' H4'A 107.8
C3' C4' H4'A 107.8
C5' C4' H4'B 107.8
C3' C4' H4'B 107.8
H4'A C4' H4'B 107.1
C4' C5' C6' 112.7(2)
C4' C5' H5'A 109.1
C6' C5' H5'A 109.1
C4' C5' H5'B 109.1
C6' C5' H5'B 109.1
H5'A C5' H5'B 107.8
C7' C6' C5' 128.8(2)
C7' C6' H6'A 115.6
C5' C6' H6'A 115.6
C6' C7' C8' 124.3(2)
C6' C7' C9' 121.2(3)
C8' C7' C9' 114.4(3)
C7' C8' H8'A 109.5
C7' C8' H8'B 109.5
H8'A C8' H8'B 109.5
C7' C8' H8'C 109.5
H8'A C8' H8'C 109.5
H8'B C8' H8'C 109.5
C7' C9' H9'A 109.5
C7' C9' H9'B 109.5
H9'A C9' H9'B 109.5
C7' C9' H9'C 109.5
H9'A C9' H9'C 109.5
H9'B C9' H9'C 109.5
C3' C10' H10A 109.5
C3' C10' H10B 109.5
H10A C10' H10B 109.5
C3' C10' H10C 109.5
H10A C10' H10C 109.5
H10B C10' H10C 109.5

loop_
_geom_bond_atom_site_label_1
_geom_bond_atom_site_label_2
_geom_bond_distance
O1 C1 1.354(2)
O1 H1O1 0.87(3)
O2 C3 1.357(2)
O2 H1O2 0.75(3)
O3 C5 1.375(2)
O3 H1O3 0.85(3)
O4 C8 1.364(2)
O4 H1O4 0.89(3)
O5 C9 1.262(2)
O6 C10A 1.366(2)
O6 C4A 1.373(2)
C1 C2 1.383(3)
C1 C9A 1.421(3)
C2 C3 1.405(3)
C2 C1' 1.514(3)
C3 C4 1.385(3)
C4 C4A 1.368(3)
C4 H4A 0.93
C4A C9A 1.406(2)
C5 C6 1.377(3)
C5 C10A 1.391(3)
C6 C7 1.384(3)
C6 H6A 0.93
C7 C8 1.374(3)
C7 H7A 0.93
C8 C8A 1.408(3)
C8A C10A 1.406(2)
C8A C9 1.446(3)
C9 C9A 1.435(3)
C1' C2' 1.501(3)
C1' H1'A 0.97
C1' H1'B 0.97
C2' C3' 1.328(3)
C2' H2'A 0.93
C3' C10' 1.504(4)
C3' C4' 1.508(3)
C4' C5' 1.486(4)
C4' H4'A 0.97
C4' H4'B 0.97
C5' C6' 1.515(3)
C5' H5'A 0.97
C5' H5'B 0.97
C6' C7' 1.321(3)
C6' H6'A 0.93
C7' C8' 1.487(4)
C7' C9' 1.494(4)
C8' H8'A 0.96
C8' H8'B 0.96
C8' H8'C 0.96
C9' H9'A 0.96
C9' H9'B 0.96
C9' H9'C 0.96
C10' H10A 0.96
C10' H10B 0.96
C10' H10C 0.96

loop_
_geom_hbond_atom_site_label_D
_geom_hbond_atom_site_label_H
_geom_hbond_atom_site_label_A
_geom_hbond_site_symmetry_A
_geom_hbond_distance_DH
_geom_hbond_distance_HA
_geom_hbond_distance_DA
_geom_hbond_angle_DHA
_geom_hbond_publ_flag
O1 H1O1 O5 1_555 0.87(3) 1.80(3) 2.612(2) 153(3) yes
O2 H1O2 O3 2_675 0.75(4) 2.48(4) 3.124(2) 144(3) yes
O3 H1O3 O4 1_565 0.85(3) 2.03(3) 2.855(2) 164(3) yes
O3 H1O3 O6 1_555 0.85(3) 2.38(3) 2.729(2) 105(2) yes
O4 H1O4 O5 1_555 0.89(3) 1.78(3) 2.607(2) 153(3) yes
C1' H1'A O2 1_555 0.97 2.42 2.826(3) 105 yes
C4 H4A O5 1_565 0.93 2.49 3.200(3) 133 yes

loop_
_geom_torsion_atom_site_label_1
_geom_torsion_atom_site_label_2
_geom_torsion_atom_site_label_3
_geom_torsion_atom_site_label_4
_geom_torsion
O1 C1 C2 C3 178.80(16)
C9A C1 C2 C3 0.0(3)
O1 C1 C2 C1' 0.9(3)
C9A C1 C2 C1' -177.95(16)
C1 C2 C3 O2 -177.49(17)
C1' C2 C3 O2 0.4(3)
C1 C2 C3 C4 2.1(3)
C1' C2 C3 C4 179.99(18)
O2 C3 C4 C4A 176.81(18)
C2 C3 C4 C4A -2.7(3)
C3 C4 C4A O6 -178.84(16)
C3 C4 C4A C9A 1.3(3)
C10A O6 C4A C4 176.20(15)
C10A O6 C4A C9A -3.9(2)
O3 C5 C6 C7 178.34(17)
C10A C5 C6 C7 0.8(3)
C5 C6 C7 C8 0.1(3)
C6 C7 C8 O4 -179.63(17)
C6 C7 C8 C8A -0.5(3)
O4 C8 C8A C10A 179.14(16)
C7 C8 C8A C10A 0.0(3)
O4 C8 C8A C9 -1.3(3)
C7 C8 C8A C9 179.59(17)
C10A C8A C9 O5 176.91(16)
C8 C8A C9 O5 -2.7(3)
C10A C8A C9 C9A -2.9(2)
C8 C8A C9 C9A 177.49(16)
C4 C4A C9A C1 0.6(3)
O6 C4A C9A C1 -179.23(15)
C4 C4A C9A C9 -177.66(16)
O6 C4A C9A C9 2.5(3)
O1 C1 C9A C4A 179.92(15)
C2 C1 C9A C4A -1.3(3)
O1 C1 C9A C9 -1.8(3)
C2 C1 C9A C9 176.94(16)
O5 C9 C9A C4A -178.86(16)
C8A C9 C9A C4A 1.0(2)
O5 C9 C9A C1 2.9(3)
C8A C9 C9A C1 -177.23(15)
C4A O6 C10A C5 -177.83(14)
C4A O6 C10A C8A 1.9(3)
O3 C5 C10A O6 0.9(3)
C6 C5 C10A O6 178.45(15)
O3 C5 C10A C8A -178.76(16)
C6 C5 C10A C8A -1.2(3)
C8 C8A C10A O6 -178.79(15)
C9 C8A C10A O6 1.6(3)
C8 C8A C10A C5 0.9(3)
C9 C8A C10A C5 -178.73(15)
C1 C2 C1' C2' 75.0(2)
C3 C2 C1' C2' -102.9(2)
C2 C1' C2' C3' 111.0(2)
C1' C2' C3' C10' 2.6(4)
C1' C2' C3' C4' -175.3(2)
C2' C3' C4' C5' -11.4(4)
C10' C3' C4' C5' 170.6(3)
C3' C4' C5' C6' -177.9(2)
C4' C5' C6' C7' -134.3(3)
C5' C6' C7' C8' 1.9(5)
C5' C6' C7' C9' -174.9(3)

loop_
_cod_related_entry_id
_cod_related_entry_database
_cod_related_entry_code
1 ChemSpider 9684268
